data_2209684
loop_
_publ_author_name
'Arnaud Bonnet'
'William Jones'
'W. D. Samuel Motherwell'

_publ_section_title
;
 <i>allo</i>-Inositol
;
_journal_coeditor_code WN2031
_journal_issue 7
_journal_name_full 'Acta Crystallographica Section E'
_journal_page_first o2578
_journal_page_last o2579
_journal_paper_doi 10.1107/S1600536806019817
_journal_volume 62
_journal_year 2006
_chemical_formula_iupac 'C6 H12 O6'
_chemical_formula_moiety 'C6 H12 O6'
_chemical_formula_sum 'C6 H12 O6'
_chemical_formula_weight 180.16
_chemical_name_common allo-inositol
_chemical_name_systematic
;
hexahydroxycyclohexane
;
_space_group_IT_number 14
_symmetry_cell_setting monoclinic
_symmetry_space_group_name_Hall '-P 2yn'
_symmetry_space_group_name_H-M 'P 1 21/n 1'
_atom_sites_solution_hydrogens geom
_atom_sites_solution_primary direct
_atom_sites_solution_secondary difmap
_cell_angle_alpha 90.00
_cell_angle_beta 91.142(3)
_cell_angle_gamma 90.00
_cell_formula_units_Z 4
_cell_length_a 4.9520(2)
_cell_length_b 11.3145(6)
_cell_length_c 12.7326(6)
_cell_measurement_reflns_used 8271
_cell_measurement_temperature 180(2)
_cell_measurement_theta_max 27.48
_cell_measurement_theta_min 1.00
_cell_volume 713.26(6)
_computing_cell_refinement 'SCALEPACK (Otwinowski & Minor, 1997)'
_computing_data_collection 'COLLECT (Nonius, 1998)'
_computing_data_reduction 'SCALEPACK and DENZO (Otwinowski & Minor, 1997)'
_computing_molecular_graphics 'MERCURY (Version 1.4; Macrae <i>et al.</i>, 2006)'
_computing_publication_material SHELXL97
_computing_structure_refinement 'SHELXL97 (Sheldrick, 1997)'
_computing_structure_solution 'SIR92 (Altomare <i>et al.</i>,  1994)'
_diffrn_ambient_temperature 180(2)
_diffrn_measured_fraction_theta_full 0.997
_diffrn_measured_fraction_theta_max 0.997
_diffrn_measurement_device_type 'Nonius KappaCCD'
_diffrn_measurement_method 'thin-slice \w and \f'
_diffrn_radiation_source 'fine-focus sealed tube'
_diffrn_radiation_type MoK\a
_diffrn_radiation_wavelength 0.71073
_diffrn_reflns_av_R_equivalents 0.0377
_diffrn_reflns_av_sigmaI/netI 0.0406
_diffrn_reflns_limit_h_max 6
_diffrn_reflns_limit_h_min -6
_diffrn_reflns_limit_k_max 14
_diffrn_reflns_limit_k_min -14
_diffrn_reflns_limit_l_max 16
_diffrn_reflns_limit_l_min -16
_diffrn_reflns_number 5743
_diffrn_reflns_theta_full 27.41
_diffrn_reflns_theta_max 27.41
_diffrn_reflns_theta_min 3.60
_diffrn_standards_number 0
_exptl_absorpt_coefficient_mu 0.152
_exptl_absorpt_correction_T_max 0.975
_exptl_absorpt_correction_T_min 0.896
_exptl_absorpt_correction_type multi-scan
_exptl_absorpt_process_details '(SORTAV; Blessing, 1995)'
_exptl_crystal_colour colourless
_exptl_crystal_density_diffrn 1.678
_exptl_crystal_density_method 'not measured'
_exptl_crystal_description block
_exptl_crystal_F_000 384
_exptl_crystal_size_max 0.23
_exptl_crystal_size_mid 0.18
_exptl_crystal_size_min 0.18
_refine_diff_density_max 0.314
_refine_diff_density_min -0.464
_refine_ls_extinction_method none
_refine_ls_goodness_of_fit_ref 1.059
_refine_ls_hydrogen_treatment mixed
_refine_ls_matrix_type full
_refine_ls_number_parameters 130
_refine_ls_number_reflns 1627
_refine_ls_number_restraints 6
_refine_ls_restrained_S_all 1.058
_refine_ls_R_factor_all 0.0518
_refine_ls_R_factor_gt 0.0360
_refine_ls_shift/su_max 0.004
_refine_ls_shift/su_mean 0.001
_refine_ls_structure_factor_coef Fsqd
_refine_ls_weighting_details 'calc w=1/[\s^2^(Fo^2^)+(0.0508P)^2^+0.2778P] where P=(Fo^2^+2Fc^2^)/3'
_refine_ls_weighting_scheme calc
_refine_ls_wR_factor_gt 0.0963
_refine_ls_wR_factor_ref 0.1024
_reflns_number_gt 1387
_reflns_number_total 1627
_reflns_threshold_expression I>2\s(I)
_cod_data_source_file wn2031.cif
_cod_data_source_block I
_cod_original_sg_symbol_H-M 'P 21/n'
_cod_database_code 2209684
_cod_database_fobs_code 2209684

loop_
_symmetry_equiv_pos_as_xyz
'x, y, z'
'-x+1/2, y+1/2, -z+1/2'
'-x, -y, -z'
'x-1/2, -y-1/2, z-1/2'

loop_
_atom_site_type_symbol
_atom_site_label
_atom_site_fract_x
_atom_site_fract_y
_atom_site_fract_z
_atom_site_U_iso_or_equiv
_atom_site_adp_type
_atom_site_calc_flag
_atom_site_refinement_flags
_atom_site_occupancy
O O1 0.58505(18) 0.10025(9) 0.42187(7) 0.0175(2) Uani d D 1
H H1 0.622(4) 0.0302(16) 0.4147(15) 0.041(2) Uiso d D 1
C C1 0.2986(3) 0.11545(11) 0.40831(10) 0.0144(3) Uani d . 1
H H1A 0.2090 0.0363 0.4105 0.0158(15) Uiso calc R 1
O O2 0.2568(2) 0.13354(8) 0.59619(7) 0.0167(2) Uani d D 1
H H2 0.112(4) 0.1375(18) 0.6268(16) 0.041(2) Uiso d D 1
C C2 0.1944(2) 0.19153(11) 0.49771(9) 0.0137(3) Uani d . 1
H H2A -0.0064 0.1981 0.4898 0.0158(15) Uiso calc R 1
O O3 0.2171(2) 0.38616(8) 0.57924(7) 0.0204(3) Uani d D 1
H H3 0.306(4) 0.3661(18) 0.6344(15) 0.041(2) Uiso d D 1
C C3 0.3147(3) 0.31563(11) 0.49478(9) 0.0148(3) Uani d . 1
H H3A 0.5160 0.3103 0.5003 0.0158(15) Uiso calc R 1
O O4 -0.05263(19) 0.38676(9) 0.38074(8) 0.0201(2) Uani d D 1
H H4 -0.100(4) 0.4524(16) 0.4050(16) 0.041(2) Uiso d D 1
C C4 0.2332(3) 0.37526(12) 0.39100(10) 0.0160(3) Uani d . 1
H H4A 0.3170 0.4556 0.3885 0.0158(15) Uiso calc R 1
O O5 0.2820(2) 0.35459(9) 0.20083(7) 0.0207(2) Uani d D 1
H H5 0.113(4) 0.3447(17) 0.1893(16) 0.041(2) Uiso d D 1
C C5 0.3387(3) 0.30110(12) 0.30029(10) 0.0165(3) Uani d . 1
H H5A 0.5398 0.2990 0.3089 0.0158(15) Uiso calc R 1
O O6 -0.03399(19) 0.16142(9) 0.26888(7) 0.0193(2) Uani d D 1
H H6 -0.133(4) 0.1621(17) 0.3195(15) 0.041(2) Uiso d D 1
C C6 0.2426(3) 0.17232(12) 0.30083(9) 0.0159(3) Uani d . 1
H H6A 0.3520 0.1284 0.2484 0.0158(15) Uiso calc R 1

loop_
_atom_site_aniso_label
_atom_site_aniso_U_11
_atom_site_aniso_U_22
_atom_site_aniso_U_33
_atom_site_aniso_U_12
_atom_site_aniso_U_13
_atom_site_aniso_U_23
O1 0.0142(5) 0.0162(5) 0.0222(5) 0.0024(4) 0.0009(4) 0.0007(4)
C1 0.0140(6) 0.0132(6) 0.0159(6) 0.0000(5) 0.0007(5) 0.0002(4)
O2 0.0184(5) 0.0189(5) 0.0128(4) 0.0022(4) 0.0018(3) 0.0023(3)
C2 0.0139(6) 0.0142(6) 0.0130(6) 0.0005(5) -0.0006(4) 0.0014(4)
O3 0.0267(5) 0.0172(5) 0.0173(5) 0.0065(4) -0.0020(4) -0.0041(4)
C3 0.0164(6) 0.0126(6) 0.0154(6) 0.0015(5) -0.0008(5) -0.0017(4)
O4 0.0164(5) 0.0182(5) 0.0255(5) 0.0033(4) -0.0027(4) -0.0015(4)
C4 0.0155(6) 0.0140(6) 0.0185(6) -0.0011(5) -0.0009(5) 0.0016(5)
O5 0.0198(5) 0.0247(6) 0.0176(5) -0.0008(4) 0.0006(4) 0.0073(4)
C5 0.0155(6) 0.0181(7) 0.0158(6) -0.0004(5) -0.0004(5) 0.0037(5)
O6 0.0167(5) 0.0248(5) 0.0162(5) -0.0019(4) -0.0008(3) 0.0001(4)
C6 0.0165(6) 0.0179(7) 0.0134(6) 0.0004(5) 0.0006(5) 0.0001(5)

loop_
_atom_type_symbol
_atom_type_description
_atom_type_scat_dispersion_real
_atom_type_scat_dispersion_imag
_atom_type_scat_source
C C 0.0033 0.0016 'International Tables Vol C Tables 4.2.6.8 and 6.1.1.4'
H H 0.0000 0.0000 'International Tables Vol C Tables 4.2.6.8 and 6.1.1.4'
O O 0.0106 0.0060 'International Tables Vol C Tables 4.2.6.8 and 6.1.1.4'

loop_
_geom_angle_atom_site_label_1
_geom_angle_atom_site_label_2
_geom_angle_atom_site_label_3
_geom_angle
C1 O1 H1 108.9(15)
O1 C1 C2 109.03(10)
O1 C1 C6 108.58(10)
C2 C1 C6 111.81(10)
O1 C1 H1A 109.1
C2 C1 H1A 109.1
C6 C1 H1A 109.1
C2 O2 H2 102.3(15)
O2 C2 C1 108.79(10)
O2 C2 C3 111.26(10)
C1 C2 C3 111.28(10)
O2 C2 H2A 108.5
C1 C2 H2A 108.5
C3 C2 H2A 108.5
C3 O3 H3 107.1(14)
O3 C3 C2 110.92(10)
O3 C3 C4 108.41(10)
C2 C3 C4 109.30(10)
O3 C3 H3A 109.4
C2 C3 H3A 109.4
C4 C3 H3A 109.4
C4 O4 H4 109.2(15)
O4 C4 C5 109.56(10)
O4 C4 C3 111.33(10)
C5 C4 C3 108.80(10)
O4 C4 H4A 109.0
C5 C4 H4A 109.0
C3 C4 H4A 109.0
C5 O5 H5 105.8(14)
O5 C5 C4 111.95(10)
O5 C5 C6 110.59(10)
C4 C5 C6 114.06(10)
O5 C5 H5A 106.6
C4 C5 H5A 106.6
C6 C5 H5A 106.6
C6 O6 H6 111.2(15)
O6 C6 C1 111.98(10)
O6 C6 C5 112.17(10)
C1 C6 C5 110.63(10)
O6 C6 H6A 107.3
C1 C6 H6A 107.3
C5 C6 H6A 107.3

loop_
_geom_bond_atom_site_label_1
_geom_bond_atom_site_label_2
_geom_bond_distance
O1 C1 1.4357(15)
O1 H1 0.819(17)
C1 C2 1.5253(17)
C1 C6 1.5325(17)
C1 H1A 1.0000
O2 C2 1.4432(15)
O2 H2 0.823(18)
C2 C3 1.5259(18)
C2 H2A 1.0000
O3 C3 1.4309(15)
O3 H3 0.853(18)
C3 C4 1.5305(17)
C3 H3A 1.0000
O4 C4 1.4248(15)
O4 H4 0.839(17)
C4 C5 1.5281(18)
C4 H4A 1.0000
O5 C5 1.4265(15)
O5 H5 0.855(18)
C5 C6 1.5329(18)
C5 H5A 1.0000
O6 C6 1.4263(16)
O6 H6 0.817(17)
C6 H6A 1.0000

loop_
_geom_hbond_atom_site_label_D
_geom_hbond_atom_site_label_H
_geom_hbond_atom_site_label_A
_geom_hbond_site_symmetry_A
_geom_hbond_distance_DH
_geom_hbond_distance_HA
_geom_hbond_distance_DA
_geom_hbond_angle_DHA
_geom_hbond_publ_flag
O1 H1 O2 3_656 0.819(18) 1.953(18) 2.7695(14) 174(2) yes
O2 H2 O5 4_566 0.823(18) 1.906(19) 2.7289(14) 179(2) yes
O3 H3 O6 4_666 0.853(18) 1.897(18) 2.7423(13) 171(2) yes
O4 H4 O3 3_566 0.839(17) 1.929(18) 2.7461(14) 164(2) yes
O5 H5 O2 4_565 0.855(18) 2.119(19) 2.9014(14) 151.9(19) yes
O6 H6 O1 1_455 0.817(17) 2.053(18) 2.8248(13) 157.5(19) yes

loop_
_geom_torsion_atom_site_label_1
_geom_torsion_atom_site_label_2
_geom_torsion_atom_site_label_3
_geom_torsion_atom_site_label_4
_geom_torsion
O1 C1 C2 O2 -59.22(12)
C6 C1 C2 O2 -179.29(10)
O1 C1 C2 C3 63.71(13)
C6 C1 C2 C3 -56.37(14)
O2 C2 C3 O3 -58.16(13)
C1 C2 C3 O3 -179.65(10)
O2 C2 C3 C4 -177.64(10)
C1 C2 C3 C4 60.87(13)
O3 C3 C4 O4 -59.66(13)
C2 C3 C4 O4 61.36(13)
O3 C3 C4 C5 179.51(10)
C2 C3 C4 C5 -59.48(13)
O4 C4 C5 O5 61.06(13)
C3 C4 C5 O5 -177.02(10)
O4 C4 C5 C6 -65.47(13)
C3 C4 C5 C6 56.45(14)
O1 C1 C6 O6 164.10(10)
C2 C1 C6 O6 -75.56(13)
O1 C1 C6 C5 -69.97(12)
C2 C1 C6 C5 50.37(14)
O5 C5 C6 O6 -53.13(13)
C4 C5 C6 O6 74.11(13)
O5 C5 C6 C1 -178.95(10)
C4 C5 C6 C1 -51.71(14)

loop_
_cod_related_entry_id
_cod_related_entry_database
_cod_related_entry_code
1 ChemSpider 868
